data_2008568
loop_
_publ_author_name
'Fitzgerald, Lawrence J.'
'Gerkin, Roger E.'

_publ_section_title
;
 Network of C---H&#x00B7;&#x00B7;&#x00B7;O interactions in
 1,2-naphthalenedicarboxylic anhydride
;
_journal_issue 6
_journal_name_full 'Acta Crystallographica Section C'
_journal_page_first 937
_journal_page_last 940
_journal_paper_doi 10.1107/S0108270199002577
_journal_volume 55
_journal_year 1999
_chemical_formula_moiety 'C12 H16 O3 '
_chemical_formula_sum 'C12 H6 O3'
_chemical_formula_weight 198.18
_chemical_name_common 'naphthalene-1,2-dicarboxylic anhydride'
_chemical_name_systematic ' ?'
_space_group_IT_number 14
_symmetry_cell_setting monoclinic
_symmetry_space_group_name_Hall '-P 2ybc'
_symmetry_space_group_name_H-M 'P 1 21/c 1'
_cell_angle_alpha 90
_cell_angle_beta 107.34(2)
_cell_angle_gamma 90
_cell_formula_units_Z 4
_cell_length_a 7.714(2)
_cell_length_b 17.848(2)
_cell_length_c 6.910(2)
_cell_measurement_reflns_used 25
_cell_measurement_temperature 296
_cell_measurement_theta_max 14.9
_cell_measurement_theta_min 14.2
_cell_volume 908.1(4)
_computing_cell_refinement 'MSC/AFC Diffractometer Control Software'
_computing_data_collection
;
MSC/AFC Diffractometer Control Software (Molecular Structure
Corporation, 1988)
;
_computing_data_reduction
;
TEXSAN (Molecular Structure Corporation, 1995)
;
_computing_molecular_graphics 'ORTEPII (Johnson, 1976)'
_computing_publication_material 'TEXSAN and  PLATON (Spek, 1990) '
_computing_structure_refinement TEXSAN
_computing_structure_solution 'SHELXS86 (Sheldrick, 1985)'
_diffrn_ambient_temperature 296
_diffrn_measurement_device_type AFC5S
_diffrn_measurement_method '\w scans '
_diffrn_radiation_monochromator graphite
_diffrn_radiation_source 'X-ray tube'
_diffrn_radiation_type MoK\a
_diffrn_radiation_wavelength 0.71073
_diffrn_reflns_av_R_equivalents 0.013
_diffrn_reflns_limit_h_max 10
_diffrn_reflns_limit_h_min 0
_diffrn_reflns_limit_k_max 23
_diffrn_reflns_limit_k_min -23
_diffrn_reflns_limit_l_max 8
_diffrn_reflns_limit_l_min -8
_diffrn_reflns_number 2328
_diffrn_reflns_theta_max 27.49
_diffrn_reflns_theta_min 2.0
_diffrn_standards_decay_% '+- 2.4 (average maximum relative intensity)'
_diffrn_standards_interval_count 150
_diffrn_standards_number 6
_exptl_absorpt_coefficient_mu 0.11
_exptl_absorpt_correction_type none
_exptl_crystal_colour yellow
_exptl_crystal_density_diffrn 1.450
_exptl_crystal_density_method none
_exptl_crystal_description 'uncut column'
_exptl_crystal_F_000 408
_exptl_crystal_size_max 0.46
_exptl_crystal_size_mid 0.27
_exptl_crystal_size_min 0.15
_refine_diff_density_max 0.34
_refine_diff_density_min -0.32
_refine_ls_extinction_method none
_refine_ls_goodness_of_fit_ref 1.62
_refine_ls_hydrogen_treatment refall
_refine_ls_matrix_type full
_refine_ls_number_parameters 160
_refine_ls_number_reflns 2080
_refine_ls_R_factor_gt 0.045
_refine_ls_shift/su_max 0.0002
_refine_ls_structure_factor_coef Fsqd
_refine_ls_weighting_details 'w = 1/ \s^2^(F^2^)'
_refine_ls_weighting_scheme calc
_refine_ls_wR_factor_ref 0.052
_reflns_number_gt 1141
_reflns_number_total 2083
_reflns_threshold_expression 'I > 2\sI'
_cod_data_source_file fr1187.cif
_cod_data_source_block 1
_cod_depositor_comments
;
The following automatic conversions were performed:
'_symmetry_cell_setting' value 'Monoclinic' changed to 'monoclinic'
according to '/home/saulius/struct/CIF-dictionaries/cif_core.dic'
dictionary named 'cif_core.dic' version 2.4.1 from 2010-06-29.

Automatic conversion script
Id: cif_fix_enum 1527 2010-12-29 10:47:43Z saulius 

The following automatic conversions were performed:

'_atom_site_adp_type' tag value 'Uij' was replaced with 'Uani' value
15 times.

Automatic conversion script
Id: cif_fix_values 1646 2011-03-28 12:23:43Z adriana 

The following automatic conversions were performed:

'_refine_ls_weighting_scheme' value '1/ \s^2^(F^2^)' was changed to
'calc'. New tag '_refine_ls_weighting_details' was created. The value
of the new tag was set to 'w = 1/ \s^2^(F^2^)'.

Automatic conversion script
Id: cif_fix_values 3143 2015-03-26 13:38:13Z robertas 
;
_cod_original_cell_volume 908.0(4)
_cod_original_sg_symbol_H-M 'P 21/c'
_cod_original_formula_sum 'C12 H6 O3 '
_cod_database_code 2008568

loop_
_symmetry_equiv_pos_as_xyz
x,y,z
'-x, 1/2 +y, 1/2 -z'
'-x, -y, -z'
'x, 1/2 -y, 1/2 +z'

loop_
_atom_site_label
_atom_site_fract_x
_atom_site_fract_y
_atom_site_fract_z
_atom_site_U_iso_or_equiv
_atom_site_adp_type
_atom_site_calc_flag
_atom_site_calc_attached_atom
O1 .64720(10) .14931(7) .3429(2) .0728(5) Uani ? ?
O2 .4274(2) .06223(6) .2861(2) .0623(4) Uani ? ?
O3 .1550(2) .00545(7) .2187(2) .0904(5) Uani ? ?
C1 .3282(2) .18559(8) .2584(3) .0394(5) Uani ? ?
C2 .1783(2) .14121(9) .2199(2) .0440(5) Uani ? ?
C3 .0037(3) .17070(10) .1743(3) .0580(7) Uani ? ?
C4 -.0119(3) .24650(10) .1695(3) .0618(7) Uani ? ?
C5 .1219(3) .37380(10) .2030(3) .0716(8) Uani ? ?
C6 .2692(4) .41910(10) .2411(3) .0824(9) Uani ? ?
C7 .4434(4) .38880(10) .2870(3) .0746(9) Uani ? ?
C8 .4691(3) .31290(10) .2940(3) .0571(7) Uani ? ?
C9 .3180(2) .26440(8) .2550(3) .0418(5) Uani ? ?
C10 .1408(3) .29505(9) .2080(3) .0498(6) Uani ? ?
C11 .4887(2) .13618(10) .3012(3) .0512(6) Uani ? ?
C12 .2378(3) .06247(10) .2378(3) .0587(7) Uani ? ?
H3 -.100(2) .1364(9) .147(3) .084(6) Uiso ? ?
H4 -.123(2) .2715(8) .138(2) .072(6) Uiso ? ?
H5 .002(2) .3966(9) .173(2) .072(6) Uiso ? ?
H6 .251(2) .4750(10) .240(3) .110(8) Uiso ? ?
H7 .546(2) .4222(9) .312(3) .088(7) Uiso ? ?
H8 .590(2) .2915(7) .325(2) .056(5) Uiso ? ?

loop_
_atom_site_aniso_label
_atom_site_aniso_U_11
_atom_site_aniso_U_22
_atom_site_aniso_U_33
_atom_site_aniso_U_12
_atom_site_aniso_U_13
_atom_site_aniso_U_23
O1 .0443(8) .0791(9) .0950(10) .0053(8) .0207(8) .0001(9)
O2 .0677(9) .0401(7) .0790(10) .0055(7) .0217(7) .0004(7)
O3 .1100(10) .0504(8) .1060(10) -.0323(9) .0258(9) -.0013(9)
C1 .0368(9) .0431(9) .0400(10) .0014(8) .0140(8) -.0002(9)
C2 .0410(10) .0480(10) .0440(10) -.0036(9) .0149(8) .0026(9)
C3 .0470(10) .074(2) .0550(10) -.0100(10) .0180(10) .0030(10)
C4 .0460(10) .087(2) .0540(10) .0190(10) .0170(10) .0080(10)
C5 .101(2) .0590(10) .058(2) .0280(10) .0280(10) .0050(10)
C6 .148(3) .0400(10) .060(2) .0140(10) .032(2) .0010(10)
C7 .115(2) .0460(10) .063(2) -.0240(10) .026(2) -.0020(10)
C8 .068(2) .0510(10) .0530(10) -.0090(10) .0190(10) .0000(10)
C9 .0510(10) .0388(9) .0380(10) -.0036(9) .0165(8) -.0008(9)
C10 .0640(10) .0490(10) .0390(10) .0130(10) .0190(10) .0022(9)
C11 .0540(10) .0480(10) .0530(10) -.0010(10) .0180(10) -.0008(10)
C12 .0730(10) .0480(10) .0540(10) -.0110(10) .0190(10) .0000(10)

loop_
_atom_type_symbol
_atom_type_scat_dispersion_real
_atom_type_scat_dispersion_imag
_atom_type_scat_source
H 0 0 'Stewart, Davidson & Simpson (1965)'
C 0.003 0.002 'Creagh & McAuley (1992)'
O 0.011 0.006 'Creagh & McAuley (1992)'

loop_
_geom_angle_atom_site_label_1
_geom_angle_atom_site_label_2
_geom_angle_atom_site_label_3
_geom_angle
_geom_angle_publ_flag
C11 O2 C12 108.80(10) yes
C2 C1 C9 122.5(2) no
C2 C1 C11 107.70(10) no
C9 C1 C11 129.7(2) no
C1 C2 C3 122.2(2) no
C1 C2 C12 108.3(2) no
C3 C2 C12 129.5(2) no
C2 C3 C4 117.1(2) no
C2 C3 H3 119.1(9) no
C4 C3 H3 123.8(9) no
C3 C4 C10 122.7(2) no
C3 C4 H4 123.4(10) no
C10 C4 H4 113.9(9) no
C6 C5 C10 121.0(2) no
C6 C5 H5 118.0(10) no
C10 C5 H5 120.0(10) no
C5 C6 C7 120.5(2) no
C5 C6 H6 119.1(10) no
C7 C6 H6 120.4(10) no
C6 C7 C8 120.8(2) no
C6 C7 H7 119.1(10) no
C8 C7 H7 120.0(10) no
C7 C8 C9 119.8(2) no
C7 C8 H8 121.2(9) no
C9 C8 H8 119.0(9) no
C1 C9 C8 124.8(2) no
C1 C9 C10 115.7(2) no
C8 C9 C10 119.5(2) no
C4 C10 C5 121.9(2) no
C4 C10 C9 119.8(2) no
C5 C10 C9 118.4(2) no
O1 C11 O2 120.3(2) yes
O1 C11 C1 132.0(2) yes
O2 C11 C1 107.70(10) yes
O2 C12 O3 120.9(2) yes
O2 C12 C2 107.50(10) yes
O3 C12 C2 131.7(2) yes

loop_
_geom_bond_atom_site_label_1
_geom_bond_atom_site_label_2
_geom_bond_site_symmetry_1
_geom_bond_site_symmetry_2
_geom_bond_distance
_geom_bond_publ_flag
O1 C11 ? ? 1.192(2) yes
O2 C11 ? ? 1.395(2) yes
O2 C12 ? ? 1.400(2) yes
O3 C12 ? ? 1.188(2) yes
C1 C2 ? ? 1.361(2) yes
C1 C9 ? ? 1.409(2) no
C1 C11 ? ? 1.476(2) yes
C2 C3 ? ? 1.392(2) no
C2 C12 ? ? 1.472(2) yes
C3 C4 ? ? 1.358(3) no
C3 H3 ? ? .980(10) no
C4 C10 ? ? 1.421(2) no
C4 H4 ? ? .930(10) no
C5 C6 ? ? 1.355(3) no
C5 C10 ? ? 1.413(2) no
C5 H5 ? ? .980(10) no
C6 C7 ? ? 1.395(3) no
C6 H6 ? ? 1.01(2) no
C7 C8 ? ? 1.368(2) no
C7 H7 ? ? .97(2) no
C8 C9 ? ? 1.412(2) no
C8 H8 ? ? .970(10) no
C9 C10 ? ? 1.418(2) no

loop_
_geom_hbond_atom_site_label_D
_geom_hbond_atom_site_label_H
_geom_hbond_atom_site_label_A
_geom_hbond_site_symmetry_A
_geom_hbond_distance_DH
_geom_hbond_distance_HA
_geom_hbond_distance_DA
_geom_hbond_angle_DHA
_geom_hbond_publ_flag
C3 H3 O1 1_455 0.980(10) 2.69(2) 3.313(2) 122.0(10) yes
C4 H4 O1 4_454 0.930(10) 2.67(2) 3.453(2) 142.0(10) yes
C5 H5 O3 2_555 0.980(10) 2.52(2) 3.326(2) 140.0(10) yes
C7 H7 O2 2_655 0.97(2) 2.61(2) 3.336(2) 132.0(10) yes
